data_7705674
loop_
_publ_author_name
'Rigamonti, Luca'
'Reginato, Francesco'
'Ferrari, Erika'
'Pigani, Laura'
'Gigli, Lara'
'Demitri, Nicola'
'Kopel, Pavel'
'Tesarova, Barbora'
'Heger, Zbynek'

_publ_section_title
;
 From solid state to <i>in vitro</i> anticancer activity of copper(II)
 compounds with electronically-modulated NNO Schiff base ligands.
;
_journal_issue 41
_journal_name_full 'Dalton transactions (Cambridge, England : 2003)'
_journal_page_first 14626
_journal_page_last 14639
_journal_paper_doi 10.1039/d0dt03038d
_journal_volume 49
_journal_year 2020
_chemical_formula_moiety 'C9 H10 Cl Cu N3 O3'
_chemical_formula_sum 'C9 H10 Cl Cu N3 O3'
_chemical_formula_weight 307.19
_space_group_crystal_system orthorhombic
_space_group_IT_number 33
_space_group_name_Hall 'P 2c -2n'
_space_group_name_H-M_alt 'P n a 21'
_atom_sites_solution_hydrogens geom
_atom_sites_solution_primary direct
_atom_sites_solution_secondary full
_audit_block_doi 10.5517/ccdc.csd.cc24x3dl
_audit_creation_method SHELXL-2018/3
_audit_update_record
;
2020-10-06 deposited with the CCDC.	2020-10-12 downloaded from the CCDC.
;
_cell_angle_alpha 90
_cell_angle_beta 90
_cell_angle_gamma 90
_cell_formula_units_Z 32
_cell_length_a 27.861(5)
_cell_length_b 30.137(6)
_cell_length_c 10.4650(10)
_cell_measurement_reflns_used 3560
_cell_measurement_temperature 100(2)
_cell_measurement_theta_max 29.999
_cell_measurement_theta_min 0.980
_cell_volume 8787(3)
_computing_cell_refinement 'XDS (Kabsch, 2010)'
_computing_data_collection 'Elettra XRD1 Data Collection SW'
_computing_data_reduction 'XDS (Kabsch, 2010)'
_computing_molecular_graphics 'Ortep3 for Windows - Coot'
_computing_publication_material 'enCIFer - publCIF'
_computing_structure_refinement 'SHELXL-2018/3 (Sheldrick, 2018)'
_computing_structure_solution 'SHELXT (Sheldrick, 2015)'
_diffrn_ambient_temperature 100(2)
_diffrn_measured_fraction_theta_full 0.992
_diffrn_measured_fraction_theta_max 0.977
_diffrn_measurement_device_type 'Huber 4-circles Kappa Goniometer, Pilatus 2M detector'
_diffrn_measurement_method 'Rotating crystal'
_diffrn_radiation_type Synchrotron
_diffrn_radiation_wavelength 0.700
_diffrn_reflns_av_R_equivalents 0.0707
_diffrn_reflns_av_unetI/netI 0.0851
_diffrn_reflns_Laue_measured_fraction_full 0.992
_diffrn_reflns_Laue_measured_fraction_max 0.977
_diffrn_reflns_limit_h_max 39
_diffrn_reflns_limit_h_min -29
_diffrn_reflns_limit_k_max 43
_diffrn_reflns_limit_k_min -43
_diffrn_reflns_limit_l_max 13
_diffrn_reflns_limit_l_min -13
_diffrn_reflns_number 66041
_diffrn_reflns_point_group_measured_fraction_full 0.969
_diffrn_reflns_point_group_measured_fraction_max 0.955
_diffrn_reflns_theta_full 24.835
_diffrn_reflns_theta_max 29.999
_diffrn_reflns_theta_min 0.980
_diffrn_source 'Elettra Synchrotron - XRD1 BL'
_exptl_absorpt_coefficient_mu 2.059
_exptl_absorpt_correction_type none
_exptl_crystal_colour blue
_exptl_crystal_density_diffrn 1.858
_exptl_crystal_description needle
_exptl_crystal_F_000 4960
_exptl_crystal_size_max 0.100
_exptl_crystal_size_mid 0.050
_exptl_crystal_size_min 0.020
_refine_diff_density_max 1.539
_refine_diff_density_min -2.131
_refine_diff_density_rms 0.204
_refine_ls_abs_structure_details
;
 Refined as an inversion twin.
;
_refine_ls_abs_structure_Flack 0.50(3)
_refine_ls_extinction_coef 0.00073(7)
_refine_ls_extinction_expression Fc^*^=kFc[1+0.001xFc^2^\l^3^/sin(2\q)]^-1/4^
_refine_ls_extinction_method 'SHELXL-2018/3 (Sheldrick 2018)'
_refine_ls_goodness_of_fit_ref 1.006
_refine_ls_hydrogen_treatment constr
_refine_ls_matrix_type full
_refine_ls_number_parameters 1209
_refine_ls_number_reflns 25579
_refine_ls_number_restraints 85
_refine_ls_restrained_S_all 1.006
_refine_ls_R_factor_all 0.1083
_refine_ls_R_factor_gt 0.0689
_refine_ls_shift/su_max 0.007
_refine_ls_shift/su_mean 0.000
_refine_ls_structure_factor_coef Fsqd
_refine_ls_weighting_details 'w=1/[\s^2^(Fo^2^)+(0.0656P)^2^+65.6476P] where P=(Fo^2^+2Fc^2^)/3'
_refine_ls_weighting_scheme calc
_refine_ls_wR_factor_gt 0.1690
_refine_ls_wR_factor_ref 0.1922
_reflns_Friedel_coverage 0.860
_reflns_Friedel_fraction_full 0.944
_reflns_Friedel_fraction_max 0.929
_reflns_number_gt 17321
_reflns_number_total 25579
_reflns_threshold_expression 'I > 2\s(I)'
_cod_data_source_file d0dt03038d2.cif
_cod_data_source_block Cu3
_cod_depositor_comments 'Adding full bibliography for 7705671--7705674.cif.'
_cod_database_code 7705674
_shelx_shelxl_version_number 2018/3
_shelx_space_group_comment
;
The symmetry employed for this shelxl refinement is uniquely defined
by the following loop, which should always be used as a source of
symmetry information in preference to the above space-group names.
They are only intended as comments.
;
_shelx_estimated_absorpt_t_min 0.821
_shelx_estimated_absorpt_t_max 0.960

loop_
_space_group_symop_operation_xyz
'x, y, z'
'-x, -y, z+1/2'
'x+1/2, -y+1/2, z'
'-x+1/2, y+1/2, z+1/2'

loop_
_atom_site_label
_atom_site_type_symbol
_atom_site_fract_x
_atom_site_fract_y
_atom_site_fract_z
_atom_site_U_iso_or_equiv
_atom_site_adp_type
_atom_site_occupancy
_atom_site_site_symmetry_order
_atom_site_calc_flag
_atom_site_refinement_flags_posn
_atom_site_refinement_flags_adp
_atom_site_refinement_flags_occupancy
_atom_site_disorder_assembly
_atom_site_disorder_group
Cu1A Cu 0.72000(4) 0.05282(4) 0.51837(15) 0.0156(3) Uani 1 1 d . . . . .
Cu1B Cu 0.67819(4) 0.67794(4) 0.47922(15) 0.0136(2) Uani 1 1 d . . . . .
Cu1C Cu 0.72414(4) 0.17358(4) 0.48304(14) 0.0138(3) Uani 1 1 d . . . . .
Cu1D Cu 0.68273(4) 0.54695(5) 0.51927(15) 0.0173(3) Uani 1 1 d . . . . .
Cu1E Cu 0.68956(5) -0.19401(5) 0.51944(15) 0.0198(3) Uani 1 1 d . . . . .
Cu1F Cu 0.71340(5) 0.29540(5) 0.51613(15) 0.0188(3) Uani 1 1 d . . . . .
Cu1G Cu 0.69699(5) 0.41913(5) 0.48215(16) 0.0228(3) Uani 1 1 d . . . . .
Cu1H Cu 0.70622(5) -0.06949(5) 0.48041(16) 0.0222(3) Uani 1 1 d . . . . .
Cl1B Cl 0.73269(7) 0.62258(8) 0.5168(3) 0.0128(4) Uani 1 1 d . . . . .
Cl1C Cl 0.78097(7) 0.12140(8) 0.5314(3) 0.0129(4) Uani 1 1 d . . . . .
Cl1E Cl 0.73928(9) -0.25252(9) 0.4782(3) 0.0200(5) Uani 1 1 d . . . . .
Cl1A Cl 0.77094(9) -0.00455(9) 0.4710(3) 0.0187(5) Uani 1 1 d . . . . .
Cl1F Cl 0.77493(9) 0.24751(9) 0.4734(3) 0.0183(5) Uani 1 1 d . . . . .
Cl1D Cl 0.74316(9) 0.49732(8) 0.4823(3) 0.0203(5) Uani 1 1 d . . . . .
Cl1G Cl 0.76002(11) 0.37261(9) 0.5209(3) 0.0258(5) Uani 1 1 d . . . . .
Cl1H Cl 0.75475(11) -0.12892(9) 0.5262(3) 0.0255(5) Uani 1 1 d . . . . .
O1H O 0.6932(3) -0.0587(3) 0.6597(9) 0.0229(18) Uani 1 1 d . . . . .
O1D O 0.6670(3) 0.5493(3) 0.3392(9) 0.0176(17) Uani 1 1 d . . . . .
O1A O 0.7062(3) 0.0639(3) 0.3405(9) 0.0179(16) Uani 1 1 d . . . . .
N2C N 0.6587(3) 0.1907(3) 0.4333(11) 0.0160(15) Uani 1 1 d . U . . .
O1G O 0.6819(3) 0.4218(3) 0.6622(9) 0.0234(18) Uani 1 1 d . . . . .
O1E O 0.6760(3) -0.1851(3) 0.3398(10) 0.026(2) Uani 1 1 d . . . . .
O1C O 0.7089(3) 0.1819(3) 0.6622(9) 0.0190(16) Uani 1 1 d . U . . .
O2C O 0.4998(3) 0.2231(4) 0.8408(12) 0.028(2) Uani 1 1 d . U . . .
O1F O 0.6981(3) 0.3007(3) 0.3374(9) 0.0241(19) Uani 1 1 d . . . . .
N1B N 0.6883(3) 0.6746(3) 0.2912(11) 0.0153(19) Uani 1 1 d . . . . .
H1B1 H 0.719929 0.678787 0.272612 0.018 Uiso 1 1 calc R U . . .
H1B2 H 0.679476 0.647400 0.261742 0.018 Uiso 1 1 calc R U . . .
N2B N 0.6177(3) 0.7064(4) 0.4299(11) 0.0170(19) Uani 1 1 d . . . . .
O1B O 0.6635(3) 0.6835(3) 0.6592(9) 0.0214(18) Uani 1 1 d . . . . .
N2A N 0.6560(3) 0.0740(3) 0.5713(10) 0.0148(17) Uani 1 1 d . . . . .
N2F N 0.6476(4) 0.3122(3) 0.5688(10) 0.0184(19) Uani 1 1 d . . . . .
O2F O 0.4937(3) 0.3574(4) 0.1585(13) 0.042(3) Uani 1 1 d . . . . .
O2D O 0.4785(4) 0.6383(5) 0.1516(16) 0.054(4) Uani 1 1 d . . . . .
O2A O 0.4969(3) 0.1061(5) 0.1625(12) 0.044(3) Uani 1 1 d . . . . .
N1C N 0.7353(3) 0.1672(3) 0.2952(11) 0.0146(19) Uani 1 1 d . . . . .
H1C1 H 0.766008 0.174699 0.275436 0.017 Uiso 1 1 calc R U . . .
H1C2 H 0.730254 0.138561 0.270674 0.017 Uiso 1 1 calc R U . . .
N3C N 0.5344(4) 0.2124(4) 0.9027(13) 0.028(2) Uani 1 1 d . U . . .
O2E O 0.4785(3) -0.1092(5) 0.1604(13) 0.052(3) Uani 1 1 d . U . . .
N2G N 0.6325(4) 0.4390(4) 0.4319(12) 0.026(2) Uani 1 1 d . . . . .
N1A N 0.7305(3) 0.0455(4) 0.7066(11) 0.0164(19) Uani 1 1 d . . . . .
H1A1 H 0.723772 0.017194 0.730616 0.020 Uiso 1 1 calc R U . . .
H1A2 H 0.761555 0.051542 0.726753 0.020 Uiso 1 1 calc R U . . .
N2H N 0.6429(4) -0.0441(4) 0.4269(11) 0.022(2) Uani 1 1 d . . . . .
O3G O 0.5121(4) 0.4700(5) 1.0226(13) 0.053(3) Uani 1 1 d . . . . .
N1F N 0.7252(4) 0.2912(4) 0.7030(11) 0.021(2) Uani 1 1 d . . . . .
H1F1 H 0.722367 0.262542 0.729299 0.025 Uiso 1 1 calc R U . . .
H1F2 H 0.755436 0.300722 0.721574 0.025 Uiso 1 1 calc R U . . .
O3F O 0.5230(4) 0.3331(5) -0.0222(14) 0.051(3) Uani 1 1 d . . . . .
N1G N 0.7089(5) 0.4167(4) 0.2933(12) 0.028(2) Uani 1 1 d . . . . .
H1G1 H 0.739273 0.425909 0.275458 0.033 Uiso 1 1 calc R U . . .
H1G2 H 0.705381 0.388433 0.264284 0.033 Uiso 1 1 calc R U . . .
N3G N 0.516541 0.478343 0.908328 0.045 Uani 1 1 d . . . . .
C1C C 0.622227 0.197847 0.501631 0.033 Uani 1 1 d . U . . .
HC1 H 0.592617 0.204424 0.460794 0.040 Uiso 1 1 calc R U . . .
O3A O 0.5325(4) 0.0974(5) -0.0209(13) 0.050(3) Uani 1 1 d . . . . .
N1H N 0.7163(4) -0.0769(4) 0.2932(12) 0.026(2) Uani 1 1 d . . . . .
H1H1 H 0.747923 -0.073424 0.273471 0.032 Uiso 1 1 calc R U . . .
H1H2 H 0.706927 -0.104465 0.267961 0.032 Uiso 1 1 calc R U . . .
N2E N 0.6289(4) -0.1655(4) 0.5705(12) 0.025(2) Uani 1 1 d . . . . .
N3A N 0.5326(4) 0.0977(5) 0.0961(13) 0.038(3) Uani 1 1 d . . . . .
O3C O 0.5336(3) 0.2085(4) 1.0202(13) 0.043(3) Uani 1 1 d . U . . .
O2B O 0.4739(3) 0.7716(4) 0.8432(13) 0.040(3) Uani 1 1 d . U . . .
O3B O 0.5021(5) 0.7498(7) 1.0219(16) 0.079(6) Uani 1 1 d . . . . .
C6C C 0.5794(4) 0.2035(5) 0.8388(14) 0.023(2) Uani 1 1 d . . . . .
O3H O 0.5232(4) -0.0114(5) 1.0202(13) 0.058(4) Uani 1 1 d . . . . .
N3E N 0.5127(4) -0.1239(6) 0.0976(14) 0.044(3) Uani 1 1 d . U . . .
N2D N 0.6199(4) 0.5723(4) 0.5679(11) 0.024(2) Uani 1 1 d . . . . .
C9H C 0.6869(4) -0.0423(4) 0.2279(14) 0.024(2) Uani 1 1 d . . . . .
H9H1 H 0.684622 -0.048798 0.135386 0.029 Uiso 1 1 calc R U . . .
H9H2 H 0.701830 -0.012747 0.238870 0.029 Uiso 1 1 calc R U . . .
N1D N 0.6940(4) 0.5445(4) 0.7071(11) 0.020(2) Uani 1 1 d . . . . .
H1D1 H 0.687880 0.516722 0.736948 0.024 Uiso 1 1 calc R U . . .
H1D2 H 0.725095 0.551328 0.724863 0.024 Uiso 1 1 calc R U . . .
C9C C 0.7009(4) 0.1973(4) 0.2280(13) 0.019(2) Uani 1 1 d . . . . .
H9C1 H 0.699048 0.189564 0.136161 0.023 Uiso 1 1 calc R U . . .
H9C2 H 0.711610 0.228516 0.235537 0.023 Uiso 1 1 calc R U . . .
C3D C 0.6284(4) 0.5646(4) 0.2865(13) 0.020(2) Uani 1 1 d . . . . .
C2F C 0.6146(4) 0.3201(4) 0.3571(12) 0.019(2) Uani 1 1 d . . . . .
N3B N 0.5049(4) 0.7535(5) 0.9071(14) 0.035(3) Uani 1 1 d . U . . .
O2H O 0.4871(4) -0.0020(5) 0.8371(13) 0.054(4) Uani 1 1 d . . . . .
C2D C 0.5900(4) 0.5855(4) 0.3542(14) 0.023(2) Uani 1 1 d . . . . .
C2A C 0.6214(4) 0.0803(4) 0.3582(12) 0.021(2) Uani 1 1 d . . . . .
C7F C 0.5713(5) 0.3300(4) 0.2919(14) 0.025(3) Uani 1 1 d . . . . .
H7F H 0.543402 0.337890 0.338864 0.030 Uiso 1 1 calc R U . . .
C9B C 0.6592(4) 0.7092(4) 0.2298(12) 0.017(2) Uani 1 1 d . . . . .
H9B1 H 0.656151 0.703137 0.137211 0.021 Uiso 1 1 calc R U . . .
H9B2 H 0.674685 0.738573 0.240697 0.021 Uiso 1 1 calc R U . . .
O3E O 0.5127(4) -0.1233(5) -0.0216(14) 0.056(3) Uani 1 1 d . U . . .
N3F N 0.5255(4) 0.3402(4) 0.0927(12) 0.028(2) Uani 1 1 d . . . . .
C7A C 0.5781(4) 0.0880(4) 0.2940(13) 0.024(2) Uani 1 1 d . . . . .
H7A1 H 0.549344 0.093139 0.340616 0.029 Uiso 1 1 calc R U . . .
N1E N 0.7000(4) -0.1995(4) 0.7073(11) 0.022(2) Uani 1 1 d . . . . .
H1E1 H 0.690845 -0.226871 0.734661 0.026 Uiso 1 1 calc R U . . .
H1E2 H 0.731598 -0.195690 0.726166 0.026 Uiso 1 1 calc R U . . .
C8A C 0.6495(4) 0.0743(4) 0.7120(12) 0.020(2) Uani 1 1 d . . . . .
H8A1 H 0.632636 0.047008 0.739783 0.024 Uiso 1 1 calc R U . . .
H8A2 H 0.630027 0.100259 0.737940 0.024 Uiso 1 1 calc R U . . .
C8C C 0.6509(3) 0.1914(4) 0.2921(13) 0.0161(19) Uani 1 1 d . U . . .
H8C1 H 0.629367 0.216194 0.268317 0.019 Uiso 1 1 calc R U . . .
H8C2 H 0.635916 0.163234 0.263804 0.019 Uiso 1 1 calc R U . . .
C1G C 0.5989(4) 0.4514(4) 0.5060(14) 0.026(3) Uani 1 1 d . . . . .
H1G H 0.570442 0.462385 0.467087 0.032 Uiso 1 1 calc R U . . .
C3A C 0.6644(4) 0.0705(4) 0.2896(12) 0.015(2) Uani 1 1 d . . . . .
C8E C 0.6218(5) -0.1642(5) 0.7101(13) 0.024(2) Uani 1 1 d . . . . .
H8E1 H 0.602884 -0.190232 0.738329 0.028 Uiso 1 1 calc R U . . .
H8E2 H 0.604385 -0.136936 0.734875 0.028 Uiso 1 1 calc R U . . .
C1H C 0.6088(4) -0.0340(4) 0.5014(13) 0.026(3) Uani 1 1 d . . . . .
H1H H 0.579514 -0.025028 0.462640 0.031 Uiso 1 1 calc R U . . .
C3C C 0.6672(3) 0.1883(4) 0.7144(12) 0.0167(18) Uani 1 1 d . U . . .
C7H C 0.5683(4) -0.0232(5) 0.7033(13) 0.031(3) Uani 1 1 d . . . . .
H7H H 0.540470 -0.014844 0.656536 0.038 Uiso 1 1 calc R U . . .
C4C C 0.6631(4) 0.1871(4) 0.8491(13) 0.021(2) Uani 1 1 d . . . . .
H4C H 0.691010 0.181186 0.898431 0.025 Uiso 1 1 calc R U . . .
C1B C 0.5860(3) 0.7226(4) 0.5045(13) 0.019(2) Uani 1 1 d . . . . .
H1B H 0.559609 0.737592 0.466310 0.023 Uiso 1 1 calc R U . . .
O2G O 0.4857(4) 0.4985(5) 0.8441(14) 0.051(3) Uani 1 1 d . . . . .
C5G C 0.5954(5) 0.4435(5) 0.9120(14) 0.028(3) Uani 1 1 d . . . . .
H5G H 0.592826 0.440474 1.002101 0.034 Uiso 1 1 calc R U . . .
C9G C 0.6736(5) 0.4463(4) 0.2307(14) 0.025(2) Uani 1 1 d . . . . .
H9G1 H 0.671556 0.439181 0.138491 0.030 Uiso 1 1 calc R U . . .
H9G2 H 0.683880 0.477559 0.239534 0.030 Uiso 1 1 calc R U . . .
C2B C 0.5869(3) 0.7200(4) 0.6414(12) 0.0163(19) Uani 1 1 d . U . . .
C5C C 0.6208(4) 0.1941(5) 0.9107(14) 0.024(3) Uani 1 1 d . . . . .
H5C H 0.619202 0.192595 1.001316 0.028 Uiso 1 1 calc R U . . .
C8D C 0.6127(5) 0.5743(5) 0.7063(15) 0.031(3) Uani 1 1 d . . . . .
H8D1 H 0.595579 0.547364 0.735870 0.037 Uiso 1 1 calc R U . . .
H8D2 H 0.593028 0.600531 0.728661 0.037 Uiso 1 1 calc R U . . .
C2C C 0.6237(3) 0.1964(4) 0.6410(12) 0.0160(18) Uani 1 1 d . U . . .
C7D C 0.5508(4) 0.6023(5) 0.2882(14) 0.028(2) Uani 1 1 d . U . . .
H7D H 0.525452 0.616541 0.333042 0.033 Uiso 1 1 calc R U . . .
N3H N 0.5237(4) -0.0116(6) 0.9012(14) 0.048(4) Uani 1 1 d . . . . .
C7E C 0.5558(4) -0.1382(4) 0.2942(14) 0.024(2) Uani 1 1 d . . . . .
H7E H 0.529118 -0.127262 0.341179 0.029 Uiso 1 1 calc R U . . .
C3E C 0.6366(4) -0.1708(4) 0.2889(13) 0.021(2) Uani 1 1 d . . . . .
C1E C 0.5946(4) -0.1519(4) 0.4967(12) 0.020(2) Uani 1 1 d . . . . .
H1E H 0.566498 -0.140186 0.535353 0.024 Uiso 1 1 calc R U . . .
C6E C 0.5547(4) -0.1392(5) 0.1627(14) 0.030(3) Uani 1 1 d . . . . .
C3B C 0.6257(4) 0.7000(4) 0.7135(12) 0.018(2) Uani 1 1 d . . . . .
C7B C 0.5480(4) 0.7378(4) 0.7096(13) 0.0208(19) Uani 1 1 d . U . . .
H7B H 0.522643 0.751835 0.664207 0.025 Uiso 1 1 calc R U . . .
C4H C 0.6487(4) -0.0484(4) 0.8464(13) 0.024(2) Uani 1 1 d . . . . .
H4H H 0.675524 -0.057757 0.895736 0.029 Uiso 1 1 calc R U . . .
C6B C 0.5457(4) 0.7352(5) 0.8404(14) 0.025(2) Uani 1 1 d . U . . .
C3F C 0.6569(4) 0.3083(4) 0.2862(12) 0.018(2) Uani 1 1 d . . . . .
C4A C 0.6618(4) 0.0706(5) 0.1520(13) 0.023(3) Uani 1 1 d . . . . .
H4A H 0.689872 0.065028 0.103048 0.028 Uiso 1 1 calc R U . . .
C3H C 0.6523(4) -0.0473(4) 0.7102(12) 0.019(2) Uani 1 1 d . . . . .
C1F C 0.6127(4) 0.3213(3) 0.4939(10) 0.019(2) Uani 1 1 d . . . . .
H1F H 0.583123 0.329531 0.532027 0.022 Uiso 1 1 calc R U . . .
C4D C 0.6238(4) 0.5606(5) 0.1510(12) 0.021(2) Uani 1 1 d . . . . .
H4D H 0.648656 0.546622 0.103598 0.025 Uiso 1 1 calc R U . . .
C5H C 0.6071(5) -0.0363(5) 0.9065(13) 0.027(3) Uani 1 1 d . . . . .
H5H H 0.605703 -0.036360 0.997194 0.033 Uiso 1 1 calc R U . . .
N3D N 0.5076(4) 0.6168(5) 0.0934(14) 0.040(3) Uani 1 1 d . . . . .
C6G C 0.5584(5) 0.4615(5) 0.8428(16) 0.034(3) Uani 1 1 d . . . . .
C3G C 0.6413(4) 0.4337(4) 0.7140(12) 0.019(2) Uani 1 1 d . . . . .
C1A C 0.6204(3) 0.0811(4) 0.4972(10) 0.019(2) Uani 1 1 d . . . . .
H1A H 0.590514 0.087653 0.536494 0.023 Uiso 1 1 calc R U . . .
C7C C 0.5809(4) 0.2039(4) 0.7078(13) 0.019(2) Uani 1 1 d . U . . .
H7C H 0.552191 0.209492 0.661313 0.023 Uiso 1 1 calc R U . . .
C4F C 0.6528(5) 0.3054(4) 0.1513(13) 0.025(2) Uani 1 1 d . . . . .
H4F H 0.679766 0.296268 0.102515 0.029 Uiso 1 1 calc R U . . .
C8F C 0.6407(5) 0.3123(4) 0.7082(12) 0.022(2) Uani 1 1 d . . . . .
H8F1 H 0.626836 0.283737 0.736588 0.026 Uiso 1 1 calc R U . . .
H8F2 H 0.618548 0.336488 0.733262 0.026 Uiso 1 1 calc R U . . .
C2H C 0.6100(4) -0.0347(5) 0.6388(12) 0.023(2) Uani 1 1 d . . . . .
C6H C 0.5670(5) -0.0239(5) 0.8364(14) 0.033(3) Uani 1 1 d . . . . .
C2E C 0.5969(4) -0.1536(4) 0.3575(13) 0.021(2) Uani 1 1 d . . . . .
C5B C 0.5815(4) 0.7137(5) 0.9099(15) 0.031(3) Uani 1 1 d . . . . .
H5B H 0.578776 0.710650 0.999938 0.037 Uiso 1 1 calc R U . . .
C4G C 0.6361(5) 0.4298(4) 0.8500(13) 0.024(2) Uani 1 1 d . . . . .
H4G H 0.661632 0.417446 0.898519 0.028 Uiso 1 1 calc R U . . .
C4E C 0.6331(5) -0.1726(5) 0.1519(13) 0.026(3) Uani 1 1 d . . . . .
H4E H 0.658572 -0.184864 0.103059 0.031 Uiso 1 1 calc R U . . .
C1D C 0.5882(4) 0.5877(4) 0.4926(13) 0.023(2) Uani 1 1 d . . . . .
H1D H 0.561081 0.601694 0.530036 0.028 Uiso 1 1 calc R U . . .
C9A C 0.6984(4) 0.0766(4) 0.7722(12) 0.019(2) Uani 1 1 d . . . . .
H9A1 H 0.711213 0.107125 0.765319 0.022 Uiso 1 1 calc R U . . .
H9A2 H 0.696216 0.068758 0.863871 0.022 Uiso 1 1 calc R U . . .
C5F C 0.6099(4) 0.3156(4) 0.0887(12) 0.020(2) Uani 1 1 d . . . . .
H5F H 0.608103 0.314050 -0.001875 0.024 Uiso 1 1 calc R U . . .
C4B C 0.6208(4) 0.6968(5) 0.8470(14) 0.030(3) Uani 1 1 d . . . . .
H4B H 0.645326 0.682645 0.895046 0.036 Uiso 1 1 calc R U . . .
C9F C 0.6894(4) 0.3193(4) 0.7691(12) 0.020(2) Uani 1 1 d . . . . .
H9F1 H 0.698764 0.350934 0.762258 0.024 Uiso 1 1 calc R U . . .
H9F2 H 0.688046 0.311359 0.860795 0.024 Uiso 1 1 calc R U . . .
C7G C 0.5597(5) 0.4644(5) 0.7103(14) 0.032(3) Uani 1 1 d . . . . .
H7G H 0.533028 0.476041 0.664653 0.039 Uiso 1 1 calc R U . . .
C6F C 0.5696(4) 0.3281(4) 0.1599(13) 0.022(2) Uani 1 1 d . . . . .
C8B C 0.6103(4) 0.7092(5) 0.2920(12) 0.020(2) Uani 1 1 d . . . . .
H8B1 H 0.592739 0.736700 0.270138 0.024 Uiso 1 1 calc R U . . .
H8B2 H 0.591325 0.683472 0.261890 0.024 Uiso 1 1 calc R U . . .
C8G C 0.6246(5) 0.4400(5) 0.2927(13) 0.028(3) Uani 1 1 d . . . . .
H8G1 H 0.602987 0.464840 0.269722 0.034 Uiso 1 1 calc R U . . .
H8G2 H 0.609816 0.411908 0.263654 0.034 Uiso 1 1 calc R U . . .
C6A C 0.5777(4) 0.0882(5) 0.1642(14) 0.030(3) Uani 1 1 d . . . . .
C5A C 0.6186(4) 0.0788(5) 0.0905(13) 0.027(3) Uani 1 1 d . . . . .
H5A H 0.616699 0.078000 -0.000088 0.032 Uiso 1 1 calc R U . . .
C5D C 0.5835(4) 0.5767(5) 0.0870(14) 0.026(2) Uani 1 1 d . U . . .
H5D H 0.579993 0.572856 -0.002585 0.031 Uiso 1 1 calc R U . . .
C6D C 0.5491(4) 0.5983(5) 0.1579(14) 0.025(2) Uani 1 1 d . U . . .
C5E C 0.5927(4) -0.1566(5) 0.0917(12) 0.025(3) Uani 1 1 d . . . . .
H5E H 0.590724 -0.157378 0.001124 0.030 Uiso 1 1 calc R U . . .
C9D C 0.6612(4) 0.5773(5) 0.7701(14) 0.025(3) Uani 1 1 d . . . . .
H9D1 H 0.674273 0.607688 0.761023 0.030 Uiso 1 1 calc R U . . .
H9D2 H 0.658212 0.570509 0.862312 0.030 Uiso 1 1 calc R U . . .
C9E C 0.6709(5) -0.1649(4) 0.7711(14) 0.028(3) Uani 1 1 d . . . . .
H9E1 H 0.686533 -0.135612 0.761473 0.033 Uiso 1 1 calc R U . . .
H9E2 H 0.668062 -0.171581 0.863427 0.033 Uiso 1 1 calc R U . . .
O3D O 0.5027(4) 0.6099(5) -0.0237(14) 0.049(3) Uani 1 1 d . . . . .
C2G C 0.6000(4) 0.4502(4) 0.6460(13) 0.023(2) Uani 1 1 d . . . . .
C8H C 0.6377(4) -0.0431(5) 0.2882(13) 0.025(3) Uani 1 1 d . . . . .
H8H1 H 0.619472 -0.016389 0.262326 0.030 Uiso 1 1 calc R U . . .
H8H2 H 0.619866 -0.069627 0.258931 0.030 Uiso 1 1 calc R U . . .

loop_
_atom_site_aniso_label
_atom_site_aniso_U_11
_atom_site_aniso_U_22
_atom_site_aniso_U_33
_atom_site_aniso_U_23
_atom_site_aniso_U_13
_atom_site_aniso_U_12
Cu1A 0.0148(5) 0.0199(6) 0.0121(6) 0.0004(5) -0.0003(5) -0.0023(4)
Cu1B 0.0074(4) 0.0219(6) 0.0116(6) -0.0001(5) 0.0006(4) 0.0059(4)
Cu1C 0.0075(4) 0.0217(6) 0.0120(7) 0.0001(5) -0.0006(4) 0.0049(4)
Cu1D 0.0181(5) 0.0215(6) 0.0123(6) 0.0005(5) -0.0017(5) -0.0024(4)
Cu1E 0.0270(6) 0.0201(6) 0.0123(6) 0.0001(6) -0.0009(6) 0.0010(5)
Cu1F 0.0233(6) 0.0206(6) 0.0124(6) -0.0002(5) -0.0012(5) 0.0080(5)
Cu1G 0.0350(7) 0.0193(6) 0.0140(7) 0.0004(6) 0.0015(6) 0.0005(5)
Cu1H 0.0325(7) 0.0211(6) 0.0131(6) -0.0001(6) 0.0008(6) -0.0066(5)
Cl1B 0.0088(8) 0.0148(10) 0.0147(12) -0.0019(9) -0.0001(8) 0.0010(6)
Cl1C 0.0097(8) 0.0139(10) 0.0152(12) -0.0009(9) -0.0041(8) -0.0003(7)
Cl1E 0.0225(11) 0.0189(11) 0.0186(13) -0.0004(11) -0.0036(10) -0.0021(8)
Cl1A 0.0201(11) 0.0195(11) 0.0165(12) 0.0009(10) -0.0006(9) -0.0031(8)
Cl1F 0.0199(10) 0.0178(11) 0.0172(12) -0.0009(10) -0.0010(10) 0.0017(8)
Cl1D 0.0245(11) 0.0172(10) 0.0192(13) -0.0013(10) -0.0043(10) 0.0030(8)
Cl1G 0.0405(15) 0.0166(11) 0.0202(13) -0.0004(10) 0.0081(13) 0.0056(10)
Cl1H 0.0406(15) 0.0175(11) 0.0183(13) -0.0010(10) 0.0046(12) -0.0033(10)
O1H 0.028(4) 0.027(4) 0.013(4) -0.001(3) 0.004(3) -0.002(3)
O1D 0.011(3) 0.030(4) 0.011(4) 0.001(3) -0.004(3) -0.003(3)
O1A 0.010(3) 0.031(4) 0.013(4) -0.002(3) -0.003(3) -0.005(3)
N2C 0.005(3) 0.020(3) 0.023(4) -0.002(3) -0.002(3) 0.003(3)
O1G 0.025(4) 0.024(4) 0.021(5) -0.001(3) 0.005(3) 0.002(3)
O1E 0.024(4) 0.034(5) 0.019(5) 0.003(4) -0.002(3) 0.012(4)
O1C 0.009(3) 0.032(4) 0.016(4) -0.002(3) -0.003(3) 0.002(3)
O2C 0.011(3) 0.043(5) 0.030(5) -0.004(4) 0.002(3) 0.007(3)
O1F 0.022(4) 0.036(5) 0.014(4) -0.005(3) -0.003(3) 0.015(4)
N1B 0.007(4) 0.022(5) 0.017(5) -0.001(4) 0.001(3) 0.001(3)
N2B 0.014(4) 0.024(5) 0.013(5) -0.005(4) -0.003(3) 0.005(3)
O1B 0.012(3) 0.038(5) 0.014(4) -0.001(3) 0.002(3) 0.011(3)
N2A 0.009(4) 0.024(4) 0.012(4) -0.005(3) 0.003(3) -0.003(3)
N2F 0.024(5) 0.020(4) 0.011(4) 0.003(3) 0.010(3) 0.006(3)
O2F 0.013(4) 0.071(8) 0.042(7) -0.001(6) -0.004(4) -0.001(4)
O2D 0.020(5) 0.083(10) 0.057(9) 0.003(7) -0.017(5) 0.015(5)
O2A 0.008(4) 0.090(9) 0.033(6) 0.009(6) -0.001(3) -0.004(4)
N1C 0.006(3) 0.017(4) 0.020(6) 0.003(4) 0.001(3) 0.003(3)
N3C 0.017(4) 0.041(5) 0.024(5) -0.005(4) 0.010(4) 0.008(4)
O2E 0.011(4) 0.109(9) 0.037(6) 0.004(6) -0.006(4) -0.002(5)
N2G 0.029(5) 0.027(5) 0.021(6) 0.002(4) 0.001(4) -0.012(4)
N1A 0.017(4) 0.022(5) 0.010(5) 0.001(4) -0.005(3) -0.008(3)
N2H 0.025(5) 0.027(5) 0.014(5) 0.000(4) -0.005(4) -0.009(4)
O3G 0.025(5) 0.107(10) 0.026(6) -0.002(7) 0.008(4) -0.006(5)
N1F 0.029(5) 0.020(5) 0.014(5) 0.001(4) -0.002(4) 0.000(4)
O3F 0.033(5) 0.089(9) 0.031(6) 0.007(6) -0.019(5) -0.011(5)
N1G 0.043(6) 0.019(5) 0.020(6) -0.003(4) 0.007(5) -0.005(4)
N3G 0.045 0.045 0.045 0.000 0.000 0.000
C1C 0.033 0.033 0.033 0.000 0.000 0.000
O3A 0.027(5) 0.099(10) 0.024(5) 0.002(6) -0.017(4) 0.005(5)
N1H 0.036(6) 0.024(5) 0.019(6) 0.002(4) 0.005(4) -0.007(4)
N2E 0.032(6) 0.028(5) 0.014(5) -0.006(4) -0.002(4) -0.005(4)
N3A 0.019(5) 0.079(10) 0.017(6) 0.002(6) -0.002(4) -0.014(5)
O3C 0.028(4) 0.074(7) 0.026(5) 0.004(5) 0.015(4) 0.024(4)
O2B 0.018(4) 0.064(7) 0.038(6) -0.008(5) 0.009(4) 0.021(4)
O3B 0.045(7) 0.161(16) 0.030(7) -0.007(9) 0.011(6) 0.057(9)
C6C 0.019(5) 0.030(6) 0.018(6) -0.002(5) 0.005(4) 0.008(4)
O3H 0.037(6) 0.114(11) 0.024(6) -0.004(7) 0.015(5) -0.002(6)
N3E 0.012(4) 0.096(8) 0.025(6) 0.000(6) -0.006(4) 0.000(5)
N2D 0.019(4) 0.042(6) 0.010(5) -0.004(4) -0.003(3) -0.012(4)
C9H 0.023(5) 0.028(6) 0.021(6) 0.000(5) -0.002(4) -0.011(4)
N1D 0.022(5) 0.023(5) 0.014(5) 0.002(4) -0.005(3) -0.007(4)
C9C 0.016(5) 0.027(6) 0.015(6) 0.003(5) 0.000(4) 0.004(4)
C3D 0.014(5) 0.021(5) 0.024(7) 0.007(4) -0.006(4) -0.006(4)
C2F 0.015(5) 0.021(5) 0.020(6) 0.002(4) -0.009(4) -0.004(4)
N3B 0.014(5) 0.059(8) 0.032(7) -0.017(6) 0.005(4) 0.016(5)
O2H 0.017(5) 0.113(11) 0.033(6) 0.000(7) 0.004(4) -0.014(6)
C2D 0.010(4) 0.036(7) 0.023(6) -0.003(5) -0.001(4) -0.002(4)
C2A 0.014(5) 0.035(6) 0.014(6) 0.004(4) -0.004(4) -0.009(4)
C7F 0.025(6) 0.027(6) 0.023(7) -0.004(5) -0.006(4) -0.009(4)
C9B 0.017(5) 0.026(6) 0.010(6) -0.001(4) -0.001(3) -0.001(4)
O3E 0.043(5) 0.107(9) 0.018(5) 0.002(6) -0.014(4) 0.019(6)
N3F 0.019(5) 0.038(6) 0.026(6) 0.003(4) -0.008(4) -0.013(4)
C7A 0.020(5) 0.035(6) 0.017(6) 0.001(5) 0.000(4) -0.011(4)
N1E 0.027(5) 0.026(5) 0.012(5) -0.001(4) -0.003(3) -0.005(4)
C8A 0.014(5) 0.034(6) 0.012(5) -0.004(4) -0.001(3) -0.001(4)
C8C 0.007(4) 0.020(4) 0.021(5) 0.002(4) -0.003(3) 0.005(3)
C1G 0.019(5) 0.039(6) 0.022(7) 0.009(5) -0.005(4) -0.012(4)
C3A 0.012(4) 0.017(5) 0.016(5) 0.000(4) -0.004(3) -0.008(3)
C8E 0.030(6) 0.028(6) 0.013(6) -0.003(4) 0.000(4) -0.003(5)
C1H 0.021(5) 0.032(6) 0.024(7) 0.005(5) -0.001(4) -0.009(4)
C3C 0.004(3) 0.027(4) 0.019(4) 0.001(3) -0.002(3) 0.004(3)
C7H 0.016(5) 0.056(9) 0.022(6) 0.005(6) 0.000(4) -0.018(5)
C4C 0.016(5) 0.032(6) 0.014(6) -0.007(4) -0.001(4) 0.003(4)
C1B 0.012(4) 0.023(5) 0.022(7) 0.001(4) -0.006(4) 0.009(3)
O2G 0.032(6) 0.080(9) 0.042(7) -0.003(6) 0.011(5) -0.007(6)
C5G 0.026(6) 0.034(7) 0.024(7) -0.002(5) 0.005(5) -0.012(5)
C9G 0.035(6) 0.021(5) 0.018(6) 0.000(4) -0.001(5) -0.006(5)
C2B 0.004(3) 0.029(5) 0.016(5) 0.001(4) 0.002(3) 0.004(3)
C5C 0.017(5) 0.035(6) 0.019(7) -0.002(5) -0.003(4) 0.006(4)
C8D 0.023(6) 0.043(8) 0.026(8) -0.002(6) 0.004(5) -0.007(5)
C2C 0.005(3) 0.026(4) 0.018(4) -0.002(3) -0.001(3) 0.006(3)
C7D 0.012(4) 0.046(6) 0.025(5) 0.005(5) -0.004(3) -0.001(4)
N3H 0.017(5) 0.101(13) 0.027(7) -0.002(7) 0.007(4) -0.023(6)
C7E 0.012(5) 0.033(6) 0.027(7) 0.003(5) -0.007(4) -0.010(4)
C3E 0.023(5) 0.024(6) 0.015(6) 0.005(4) -0.006(4) -0.001(4)
C1E 0.020(4) 0.024(5) 0.015(7) -0.003(4) 0.002(4) -0.006(4)
C6E 0.013(5) 0.055(8) 0.021(7) 0.008(6) -0.007(4) -0.008(5)
C3B 0.018(5) 0.025(5) 0.010(5) 0.001(4) 0.003(4) 0.001(4)
C7B 0.007(3) 0.034(4) 0.021(5) -0.004(4) 0.002(3) 0.010(3)
C4H 0.025(6) 0.031(6) 0.016(6) -0.001(5) 0.001(4) -0.003(5)
C6B 0.012(4) 0.041(5) 0.023(5) -0.005(4) 0.004(3) 0.008(4)
C3F 0.025(5) 0.014(5) 0.016(6) 0.000(4) 0.002(4) 0.006(4)
C4A 0.015(5) 0.041(7) 0.015(6) -0.002(5) -0.001(4) -0.006(4)
C3H 0.026(6) 0.019(5) 0.012(6) 0.002(4) 0.006(4) -0.007(4)
C1F 0.027(5) 0.019(4) 0.010(5) -0.004(4) 0.003(4) 0.004(4)
C4D 0.008(4) 0.039(6) 0.016(6) 0.003(5) -0.002(4) -0.007(4)
C5H 0.028(6) 0.039(7) 0.015(6) 0.002(5) -0.003(4) -0.017(5)
N3D 0.023(5) 0.062(8) 0.035(7) 0.014(6) -0.014(5) -0.005(5)
C6G 0.021(6) 0.052(9) 0.030(8) -0.008(6) 0.003(5) -0.012(6)
C3G 0.026(6) 0.021(5) 0.010(5) 0.004(4) 0.004(4) -0.007(4)
C1A 0.009(4) 0.035(5) 0.014(6) 0.002(4) 0.003(3) -0.008(3)
C7C 0.011(4) 0.027(5) 0.020(5) -0.004(4) 0.001(3) 0.008(3)
C4F 0.031(6) 0.027(6) 0.016(6) -0.001(5) -0.005(4) 0.006(5)
C8F 0.029(6) 0.028(6) 0.008(5) -0.001(4) 0.003(4) 0.002(4)
C2H 0.019(5) 0.035(6) 0.015(6) -0.002(5) -0.001(4) -0.016(4)
C6H 0.031(7) 0.049(8) 0.020(7) -0.003(6) 0.006(5) -0.021(6)
C2E 0.010(4) 0.031(6) 0.021(6) 0.001(5) -0.001(4) -0.010(4)
C5B 0.008(5) 0.058(9) 0.026(7) -0.004(6) 0.005(4) 0.001(5)
C4G 0.029(6) 0.026(6) 0.015(6) 0.000(4) 0.002(4) -0.001(4)
C4E 0.029(6) 0.035(7) 0.012(6) 0.001(5) -0.005(4) 0.004(5)
C1D 0.014(4) 0.038(6) 0.018(6) -0.007(5) -0.002(4) -0.003(4)
C9A 0.022(5) 0.024(5) 0.010(6) 0.001(4) 0.003(4) -0.002(4)
C5F 0.024(5) 0.028(6) 0.009(6) 0.007(4) -0.003(4) 0.002(4)
C4B 0.010(5) 0.056(9) 0.024(7) -0.001(6) 0.000(4) 0.006(5)
C9F 0.027(6) 0.019(5) 0.014(6) -0.001(4) 0.003(4) -0.001(4)
C7G 0.025(6) 0.052(9) 0.019(6) -0.003(6) 0.002(5) -0.020(6)
C6F 0.017(5) 0.029(6) 0.020(6) 0.001(5) -0.004(4) -0.010(4)
C8B 0.017(5) 0.038(7) 0.006(6) 0.002(4) -0.004(3) 0.005(4)
C8G 0.038(7) 0.033(7) 0.014(6) -0.004(5) -0.002(5) -0.013(5)
C6A 0.017(5) 0.056(9) 0.016(6) 0.009(6) -0.001(4) -0.011(5)
C5A 0.020(5) 0.046(8) 0.014(6) -0.004(5) -0.003(4) -0.008(5)
C5D 0.015(4) 0.044(6) 0.019(5) 0.006(4) -0.006(4) -0.005(4)
C6D 0.009(4) 0.043(5) 0.023(5) 0.007(4) -0.009(3) -0.003(3)
C5E 0.023(6) 0.044(7) 0.010(6) 0.006(5) -0.002(4) -0.001(5)
C9D 0.026(6) 0.037(7) 0.013(6) -0.004(5) 0.000(4) -0.006(5)
C9E 0.042(7) 0.024(6) 0.018(7) -0.005(5) -0.002(5) -0.012(5)
O3D 0.030(5) 0.088(9) 0.029(6) 0.009(6) -0.011(4) -0.001(5)
C2G 0.015(5) 0.037(6) 0.016(6) 0.005(5) 0.002(4) -0.012(4)
C8H 0.025(6) 0.029(6) 0.021(6) -0.002(5) -0.003(4) -0.020(5)

loop_
_atom_type_symbol
_atom_type_description
_atom_type_scat_dispersion_real
_atom_type_scat_dispersion_imag
_atom_type_scat_source
C C 0.0030 0.0016 'International Tables Vol C Tables 4.2.6.8 and 6.1.1.4'
N N 0.0059 0.0032 'International Tables Vol C Tables 4.2.6.8 and 6.1.1.4'
O O 0.0105 0.0059 'International Tables Vol C Tables 4.2.6.8 and 6.1.1.4'
Cl Cl 0.1460 0.1544 'International Tables Vol C Tables 4.2.6.8 and 6.1.1.4'
Cu Cu 0.3262 1.2361 'International Tables Vol C Tables 4.2.6.8 and 6.1.1.4'
H H 0.0000 0.0000 'International Tables Vol C Tables 4.2.6.8 and 6.1.1.4'

loop_
_geom_angle_atom_site_label_1
_geom_angle_atom_site_label_2
_geom_angle_atom_site_label_3
_geom_angle
_geom_angle_site_symmetry_1
_geom_angle_site_symmetry_3
_geom_angle_publ_flag
O1A Cu1A N2A 92.0(4) . . ?
O1A Cu1A N1A 175.1(4) . . ?
N2A Cu1A N1A 83.7(4) . . ?
O1A Cu1A Cl1A 92.6(3) . . ?
N2A Cu1A Cl1A 149.8(3) . . ?
N1A Cu1A Cl1A 92.3(3) . . ?
O1A Cu1A Cl1C 92.4(3) . . ?
N2A Cu1A Cl1C 108.0(3) . . ?
N1A Cu1A Cl1C 86.7(3) . . ?
Cl1A Cu1A Cl1C 101.56(9) . . ?
O1B Cu1B N2B 92.1(4) . . ?
O1B Cu1B N1B 175.5(4) . . ?
N2B Cu1B N1B 83.4(4) . . ?
O1B Cu1B Cl1B 92.0(3) . . ?
N2B Cu1B Cl1B 159.1(3) . . ?
N1B Cu1B Cl1B 92.2(3) . . ?
O1B Cu1B Cl1E 94.0(3) . 1_565 ?
N2B Cu1B Cl1E 101.6(3) . 1_565 ?
N1B Cu1B Cl1E 86.9(3) . 1_565 ?
Cl1B Cu1B Cl1E 98.51(9) . 1_565 ?
O1C Cu1C N2C 91.1(4) . . ?
O1C Cu1C N1C 175.8(3) . . ?
N2C Cu1C N1C 84.8(4) . . ?
O1C Cu1C Cl1C 91.5(3) . . ?
N2C Cu1C Cl1C 151.8(3) . . ?
N1C Cu1C Cl1C 92.5(3) . . ?
O1C Cu1C Cl1F 92.6(3) . . ?
N2C Cu1C Cl1F 105.4(3) . . ?
N1C Cu1C Cl1F 87.8(3) . . ?
Cl1C Cu1C Cl1F 102.55(9) . . ?
O1D Cu1D N2D 92.1(4) . . ?
O1D Cu1D N1D 176.0(4) . . ?
N2D Cu1D N1D 84.2(5) . . ?
O1D Cu1D Cl1D 91.5(3) . . ?
N2D Cu1D Cl1D 161.7(4) . . ?
N1D Cu1D Cl1D 91.6(3) . . ?
O1D Cu1D Cl1B 94.4(3) . . ?
N2D Cu1D Cl1B 97.7(3) . . ?
N1D Cu1D Cl1B 87.6(3) . . ?
Cl1D Cu1D Cl1B 99.96(10) . . ?
O1E Cu1E N2E 92.0(5) . . ?
O1E Cu1E N1E 175.6(5) . . ?
N2E Cu1E N1E 83.9(5) . . ?
O1E Cu1E Cl1E 92.4(3) . . ?
N2E Cu1E Cl1E 155.3(3) . . ?
N1E Cu1E Cl1E 92.0(3) . . ?
O1E Cu1E Cl1H 93.2(3) . . ?
N2E Cu1E Cl1H 104.8(3) . . ?
N1E Cu1E Cl1H 86.3(3) . . ?
Cl1E Cu1E Cl1H 99.17(11) . . ?
O1F Cu1F N2F 92.5(4) . . ?
O1F Cu1F N1F 176.6(4) . . ?
N2F Cu1F N1F 84.0(5) . . ?
O1F Cu1F Cl1F 91.6(3) . . ?
N2F Cu1F Cl1F 155.6(3) . . ?
N1F Cu1F Cl1F 91.6(3) . . ?
O1F Cu1F Cl1G 93.1(3) . . ?
N2F Cu1F Cl1G 102.9(3) . . ?
N1F Cu1F Cl1G 87.5(3) . . ?
Cl1F Cu1F Cl1G 100.92(10) . . ?
O1G Cu1G N2G 92.8(5) . . ?
O1G Cu1G N1G 176.9(5) . . ?
N2G Cu1G N1G 84.2(5) . . ?
O1G Cu1G Cl1G 91.2(3) . . ?
N2G Cu1G Cl1G 159.6(3) . . ?
N1G Cu1G Cl1G 91.5(4) . . ?
O1G Cu1G Cl1D 93.8(3) . . ?
N2G Cu1G Cl1D 99.8(3) . . ?
N1G Cu1G Cl1D 87.3(3) . . ?
Cl1G Cu1G Cl1D 99.80(11) . . ?
O1H Cu1H N1H 175.8(5) . . ?
O1H Cu1H N2H 92.4(4) . . ?
N1H Cu1H N2H 83.8(5) . . ?
O1H Cu1H Cl1H 92.3(3) . . ?
N1H Cu1H Cl1H 92.0(4) . . ?
N2H Cu1H Cl1H 151.1(3) . . ?
O1H Cu1H Cl1A 92.2(3) . . ?
N1H Cu1H Cl1A 87.2(3) . . ?
N2H Cu1H Cl1A 107.8(3) . . ?
Cl1H Cu1H Cl1A 100.51(11) . . ?
Cu1B Cl1B Cu1D 106.13(9) . . ?
Cu1C Cl1C Cu1A 94.59(8) . . ?
Cu1E Cl1E Cu1B 102.49(10) . 1_545 ?
Cu1A Cl1A Cu1H 97.31(10) . . ?
Cu1F Cl1F Cu1C 97.08(10) . . ?
Cu1D Cl1D Cu1G 102.80(11) . . ?
Cu1G Cl1G Cu1F 99.08(12) . . ?
Cu1H Cl1H Cu1E 99.60(12) . . ?
C3H O1H Cu1H 126.9(9) . . ?
C3D O1D Cu1D 128.0(9) . . ?
C3A O1A Cu1A 127.0(8) . . ?
C1C N2C C8C 116.2(7) . . ?
C1C N2C Cu1C 129.9(7) . . ?
C8C N2C Cu1C 113.6(7) . . ?
C3G O1G Cu1G 127.3(8) . . ?
C3E O1E Cu1E 127.7(9) . . ?
C3C O1C Cu1C 128.5(8) . . ?
C3F O1F Cu1F 128.0(8) . . ?
C9B N1B Cu1B 108.5(7) . . ?
C9B N1B H1B1 110.0 . . ?
Cu1B N1B H1B1 110.0 . . ?
C9B N1B H1B2 110.0 . . ?
Cu1B N1B H1B2 110.0 . . ?
H1B1 N1B H1B2 108.4 . . ?
C1B N2B C8B 119.1(10) . . ?
C1B N2B Cu1B 127.0(9) . . ?
C8B N2B Cu1B 113.9(7) . . ?
C3B O1B Cu1B 129.1(8) . . ?
C1A N2A C8A 120.4(9) . . ?
C1A N2A Cu1A 125.8(8) . . ?
C8A N2A Cu1A 113.1(7) . . ?
C1F N2F C8F 120.7(10) . . ?
C1F N2F Cu1F 126.0(8) . . ?
C8F N2F Cu1F 113.4(8) . . ?
C9C N1C Cu1C 107.7(7) . . ?
C9C N1C H1C1 110.2 . . ?
Cu1C N1C H1C1 110.2 . . ?
C9C N1C H1C2 110.2 . . ?
Cu1C N1C H1C2 110.2 . . ?
H1C1 N1C H1C2 108.5 . . ?
O2C N3C O3C 123.1(11) . . ?
O2C N3C C6C 119.6(12) . . ?
O3C N3C C6C 117.3(12) . . ?
C1G N2G C8G 119.0(12) . . ?
C1G N2G Cu1G 126.9(10) . . ?
C8G N2G Cu1G 114.1(9) . . ?
C9A N1A Cu1A 107.6(8) . . ?
C9A N1A H1A1 110.2 . . ?
Cu1A N1A H1A1 110.2 . . ?
C9A N1A H1A2 110.2 . . ?
Cu1A N1A H1A2 110.2 . . ?
H1A1 N1A H1A2 108.5 . . ?
C1H N2H C8H 122.2(12) . . ?
C1H N2H Cu1H 125.6(10) . . ?
C8H N2H Cu1H 111.9(9) . . ?
C9F N1F Cu1F 108.1(8) . . ?
C9F N1F H1F1 110.1 . . ?
Cu1F N1F H1F1 110.1 . . ?
C9F N1F H1F2 110.1 . . ?
Cu1F N1F H1F2 110.1 . . ?
H1F1 N1F H1F2 108.4 . . ?
C9G N1G Cu1G 107.7(9) . . ?
C9G N1G H1G1 110.2 . . ?
Cu1G N1G H1G1 110.2 . . ?
C9G N1G H1G2 110.2 . . ?
Cu1G N1G H1G2 110.2 . . ?
H1G1 N1G H1G2 108.5 . . ?
O3G N3G O2G 123.6(8) . . ?
O3G N3G C6G 118.1(9) . . ?
O2G N3G C6G 118.1(9) . . ?
N2C C1C C2C 122.6(6) . . ?
N2C C1C HC1 118.7 . . ?
C2C C1C HC1 118.7 . . ?
C9H N1H Cu1H 107.1(9) . . ?
C9H N1H H1H1 110.3 . . ?
Cu1H N1H H1H1 110.3 . . ?
C9H N1H H1H2 110.3 . . ?
Cu1H N1H H1H2 110.3 . . ?
H1H1 N1H H1H2 108.5 . . ?
C1E N2E C8E 118.9(11) . . ?
C1E N2E Cu1E 127.6(10) . . ?
C8E N2E Cu1E 113.2(9) . . ?
O3A N3A O2A 124.1(13) . . ?
O3A N3A C6A 119.0(13) . . ?
O2A N3A C6A 117.0(12) . . ?
C7C C6C C5C 120.9(11) . . ?
C7C C6C N3C 119.0(11) . . ?
C5C C6C N3C 120.0(12) . . ?
O2E N3E O3E 121.7(13) . . ?
O2E N3E C6E 119.5(14) . . ?
O3E N3E C6E 118.7(14) . . ?
C1D N2D C8D 120.1(12) . . ?
C1D N2D Cu1D 126.7(10) . . ?
C8D N2D Cu1D 113.1(9) . . ?
N1H C9H C8H 107.3(11) . . ?
N1H C9H H9H1 110.3 . . ?
C8H C9H H9H1 110.3 . . ?
N1H C9H H9H2 110.3 . . ?
C8H C9H H9H2 110.3 . . ?
H9H1 C9H H9H2 108.5 . . ?
C9D N1D Cu1D 108.3(8) . . ?
C9D N1D H1D1 110.0 . . ?
Cu1D N1D H1D1 110.0 . . ?
C9D N1D H1D2 110.0 . . ?
Cu1D N1D H1D2 110.0 . . ?
H1D1 N1D H1D2 108.4 . . ?
N1C C9C C8C 107.5(10) . . ?
N1C C9C H9C1 110.2 . . ?
C8C C9C H9C1 110.2 . . ?
N1C C9C H9C2 110.2 . . ?
C8C C9C H9C2 110.2 . . ?
H9C1 C9C H9C2 108.5 . . ?
O1D C3D C2D 124.6(13) . . ?
O1D C3D C4D 117.8(12) . . ?
C2D C3D C4D 117.6(11) . . ?
C7F C2F C1F 116.4(11) . . ?
C7F C2F C3F 120.1(12) . . ?
C1F C2F C3F 123.4(10) . . ?
O3B N3B O2B 122.7(12) . . ?
O3B N3B C6B 119.7(14) . . ?
O2B N3B C6B 117.6(14) . . ?
C7D C2D C3D 120.2(13) . . ?
C7D C2D C1D 116.9(11) . . ?
C3D C2D C1D 122.8(11) . . ?
C7A C2A C3A 121.1(11) . . ?
C7A C2A C1A 117.4(11) . . ?
C3A C2A C1A 121.4(10) . . ?
C6F C7F C2F 120.0(13) . . ?
C6F C7F H7F 120.0 . . ?
C2F C7F H7F 120.0 . . ?
N1B C9B C8B 108.0(10) . . ?
N1B C9B H9B1 110.1 . . ?
C8B C9B H9B1 110.1 . . ?
N1B C9B H9B2 110.1 . . ?
C8B C9B H9B2 110.1 . . ?
H9B1 C9B H9B2 108.4 . . ?
O3F N3F O2F 125.4(13) . . ?
O3F N3F C6F 118.5(13) . . ?
O2F N3F C6F 116.1(12) . . ?
C6A C7A C2A 119.1(12) . . ?
C6A C7A H7A1 120.5 . . ?
C2A C7A H7A1 120.5 . . ?
C9E N1E Cu1E 107.9(9) . . ?
C9E N1E H1E1 110.1 . . ?
Cu1E N1E H1E1 110.1 . . ?
C9E N1E H1E2 110.1 . . ?
Cu1E N1E H1E2 110.1 . . ?
H1E1 N1E H1E2 108.4 . . ?
N2A C8A C9A 107.7(9) . . ?
N2A C8A H8A1 110.2 . . ?
C9A C8A H8A1 110.2 . . ?
N2A C8A H8A2 110.2 . . ?
C9A C8A H8A2 110.2 . . ?
H8A1 C8A H8A2 108.5 . . ?
N2C C8C C9C 107.3(9) . . ?
N2C C8C H8C1 110.3 . . ?
C9C C8C H8C1 110.3 . . ?
N2C C8C H8C2 110.3 . . ?
C9C C8C H8C2 110.3 . . ?
H8C1 C8C H8C2 108.5 . . ?
N2G C1G C2G 125.8(12) . . ?
N2G C1G H1G 117.1 . . ?
C2G C1G H1G 117.1 . . ?
O1A C3A C2A 125.4(11) . . ?
O1A C3A C4A 117.1(10) . . ?
C2A C3A C4A 117.3(10) . . ?
N2E C8E C9E 107.3(11) . . ?
N2E C8E H8E1 110.3 . . ?
C9E C8E H8E1 110.3 . . ?
N2E C8E H8E2 110.3 . . ?
C9E C8E H8E2 110.3 . . ?
H8E1 C8E H8E2 108.5 . . ?
N2H C1H C2H 126.4(12) . . ?
N2H C1H H1H 116.8 . . ?
C2H C1H H1H 116.8 . . ?
O1C C3C C4C 119.1(10) . . ?
O1C C3C C2C 123.3(11) . . ?
C4C C3C C2C 117.6(10) . . ?
C2H C7H C6H 120.2(13) . . ?
C2H C7H H7H 119.9 . . ?
C6H C7H H7H 119.9 . . ?
C5C C4C C3C 122.5(11) . . ?
C5C C4C H4C 118.7 . . ?
C3C C4C H4C 118.7 . . ?
N2B C1B C2B 125.2(10) . . ?
N2B C1B H1B 117.4 . . ?
C2B C1B H1B 117.4 . . ?
C6G C5G C4G 119.4(14) . . ?
C6G C5G H5G 120.3 . . ?
C4G C5G H5G 120.3 . . ?
N1G C9G C8G 109.4(11) . . ?
N1G C9G H9G1 109.8 . . ?
C8G C9G H9G1 109.8 . . ?
N1G C9G H9G2 109.8 . . ?
C8G C9G H9G2 109.8 . . ?
H9G1 C9G H9G2 108.2 . . ?
C7B C2B C1B 118.1(10) . . ?
C7B C2B C3B 118.0(11) . . ?
C1B C2B C3B 123.8(9) . . ?
C4C C5C C6C 119.2(12) . . ?
C4C C5C H5C 120.4 . . ?
C6C C5C H5C 120.4 . . ?
N2D C8D C9D 108.4(11) . . ?
N2D C8D H8D1 110.0 . . ?
C9D C8D H8D1 110.0 . . ?
N2D C8D H8D2 110.0 . . ?
C9D C8D H8D2 110.0 . . ?
H8D1 C8D H8D2 108.4 . . ?
C7C C2C C3C 118.2(11) . . ?
C7C C2C C1C 118.0(9) . . ?
C3C C2C C1C 123.7(9) . . ?
C6D C7D C2D 119.4(12) . . ?
C6D C7D H7D 120.3 . . ?
C2D C7D H7D 120.3 . . ?
O3H N3H O2H 121.7(14) . . ?
O3H N3H C6H 118.9(14) . . ?
O2H N3H C6H 119.4(14) . . ?
C6E C7E C2E 118.8(12) . . ?
C6E C7E H7E 120.6 . . ?
C2E C7E H7E 120.6 . . ?
O1E C3E C2E 125.1(12) . . ?
O1E C3E C4E 117.1(12) . . ?
C2E C3E C4E 117.8(11) . . ?
N2E C1E C2E 123.6(11) . . ?
N2E C1E H1E 118.2 . . ?
C2E C1E H1E 118.2 . . ?
C7E C6E C5E 121.6(12) . . ?
C7E C6E N3E 119.0(13) . . ?
C5E C6E N3E 119.3(13) . . ?
O1B C3B C4B 119.2(11) . . ?
O1B C3B C2B 122.5(11) . . ?
C4B C3B C2B 118.2(10) . . ?
C6B C7B C2B 121.3(11) . . ?
C6B C7B H7B 119.3 . . ?
C2B C7B H7B 119.3 . . ?
C5H C4H C3H 120.7(12) . . ?
C5H C4H H4H 119.7 . . ?
C3H C4H H4H 119.7 . . ?
C7B C6B C5B 120.9(11) . . ?
C7B C6B N3B 119.7(12) . . ?
C5B C6B N3B 119.3(13) . . ?
O1F C3F C4F 118.4(11) . . ?
O1F C3F C2F 124.1(11) . . ?
C4F C3F C2F 117.5(11) . . ?
C5A C4A C3A 120.5(11) . . ?
C5A C4A H4A 119.7 . . ?
C3A C4A H4A 119.7 . . ?
O1H C3H C4H 117.3(12) . . ?
O1H C3H C2H 124.9(12) . . ?
C4H C3H C2H 117.8(11) . . ?
N2F C1F C2F 125.5(10) . . ?
N2F C1F H1F 117.2 . . ?
C2F C1F H1F 117.2 . . ?
C5D C4D C3D 121.2(12) . . ?
C5D C4D H4D 119.4 . . ?
C3D C4D H4D 119.4 . . ?
C4H C5H C6H 120.8(13) . . ?
C4H C5H H5H 119.6 . . ?
C6H C5H H5H 119.6 . . ?
O2D N3D O3D 120.8(13) . . ?
O2D N3D C6D 120.6(14) . . ?
O3D N3D C6D 118.6(15) . . ?
C5G C6G C7G 122.2(14) . . ?
C5G C6G N3G 119.7(13) . . ?
C7G C6G N3G 118.1(13) . . ?
O1G C3G C4G 118.6(12) . . ?
O1G C3G C2G 125.5(11) . . ?
C4G C3G C2G 115.8(11) . . ?
N2A C1A C2A 126.2(9) . . ?
N2A C1A H1A 116.9 . . ?
C2A C1A H1A 116.9 . . ?
C6C C7C C2C 121.4(11) . . ?
C6C C7C H7C 119.3 . . ?
C2C C7C H7C 119.3 . . ?
C5F C4F C3F 121.5(12) . . ?
C5F C4F H4F 119.2 . . ?
C3F C4F H4F 119.2 . . ?
N2F C8F C9F 107.6(10) . . ?
N2F C8F H8F1 110.2 . . ?
C9F C8F H8F1 110.2 . . ?
N2F C8F H8F2 110.2 . . ?
C9F C8F H8F2 110.2 . . ?
H8F1 C8F H8F2 108.5 . . ?
C7H C2H C1H 117.5(12) . . ?
C7H C2H C3H 119.8(12) . . ?
C1H C2H C3H 122.7(11) . . ?
C5H C6H C7H 120.8(14) . . ?
C5H C6H N3H 119.9(14) . . ?
C7H C6H N3H 119.4(15) . . ?
C7E C2E C3E 121.3(12) . . ?
C7E C2E C1E 115.2(11) . . ?
C3E C2E C1E 123.5(11) . . ?
C4B C5B C6B 119.5(14) . . ?
C4B C5B H5B 120.3 . . ?
C6B C5B H5B 120.3 . . ?
C5G C4G C3G 122.0(13) . . ?
C5G C4G H4G 119.0 . . ?
C3G C4G H4G 119.0 . . ?
C5E C4E C3E 119.9(12) . . ?
C5E C4E H4E 120.0 . . ?
C3E C4E H4E 120.0 . . ?
N2D C1D C2D 125.3(11) . . ?
N2D C1D H1D 117.4 . . ?
C2D C1D H1D 117.4 . . ?
N1A C9A C8A 109.1(10) . . ?
N1A C9A H9A1 109.9 . . ?
C8A C9A H9A1 109.9 . . ?
N1A C9A H9A2 109.9 . . ?
C8A C9A H9A2 109.9 . . ?
H9A1 C9A H9A2 108.3 . . ?
C4F C5F C6F 119.7(12) . . ?
C4F C5F H5F 120.2 . . ?
C6F C5F H5F 120.2 . . ?
C5B C4B C3B 121.9(13) . . ?
C5B C4B H4B 119.1 . . ?
C3B C4B H4B 119.1 . . ?
N1F C9F C8F 109.1(10) . . ?
N1F C9F H9F1 109.9 . . ?
C8F C9F H9F1 109.9 . . ?
N1F C9F H9F2 109.9 . . ?
C8F C9F H9F2 109.9 . . ?
H9F1 C9F H9F2 108.3 . . ?
C2G C7G C6G 119.2(14) . . ?
C2G C7G H7G 120.4 . . ?
C6G C7G H7G 120.4 . . ?
C7F C6F C5F 121.1(12) . . ?
C7F C6F N3F 119.8(12) . . ?
C5F C6F N3F 119.0(12) . . ?
N2B C8B C9B 107.4(9) . . ?
N2B C8B H8B1 110.2 . . ?
C9B C8B H8B1 110.2 . . ?
N2B C8B H8B2 110.2 . . ?
C9B C8B H8B2 110.2 . . ?
H8B1 C8B H8B2 108.5 . . ?
N2G C8G C9G 106.8(11) . . ?
N2G C8G H8G1 110.4 . . ?
C9G C8G H8G1 110.4 . . ?
N2G C8G H8G2 110.4 . . ?
C9G C8G H8G2 110.4 . . ?
H8G1 C8G H8G2 108.6 . . ?
C7A C6A C5A 122.9(12) . . ?
C7A C6A N3A 119.4(12) . . ?
C5A C6A N3A 117.8(12) . . ?
C4A C5A C6A 119.0(12) . . ?
C4A C5A H5A 120.5 . . ?
C6A C5A H5A 120.5 . . ?
C6D C5D C4D 117.9(12) . . ?
C6D C5D H5D 121.1 . . ?
C4D C5D H5D 121.1 . . ?
C7D C6D C5D 123.6(11) . . ?
C7D C6D N3D 117.3(13) . . ?
C5D C6D N3D 119.2(13) . . ?
C4E C5E C6E 120.5(12) . . ?
C4E C5E H5E 119.7 . . ?
C6E C5E H5E 119.7 . . ?
N1D C9D C8D 108.2(11) . . ?
N1D C9D H9D1 110.1 . . ?
C8D C9D H9D1 110.1 . . ?
N1D C9D H9D2 110.1 . . ?
C8D C9D H9D2 110.1 . . ?
H9D1 C9D H9D2 108.4 . . ?
N1E C9E C8E 108.4(10) . . ?
N1E C9E H9E1 110.0 . . ?
C8E C9E H9E1 110.0 . . ?
N1E C9E H9E2 110.0 . . ?
C8E C9E H9E2 110.0 . . ?
H9E1 C9E H9E2 108.4 . . ?
C7G C2G C3G 121.1(12) . . ?
C7G C2G C1G 117.6(12) . . ?
C3G C2G C1G 121.3(11) . . ?
N2H C8H C9H 109.0(10) . . ?
N2H C8H H8H1 109.9 . . ?
C9H C8H H8H1 109.9 . . ?
N2H C8H H8H2 109.9 . . ?
C9H C8H H8H2 109.9 . . ?
H8H1 C8H H8H2 108.3 . . ?

loop_
_geom_bond_atom_site_label_1
_geom_bond_atom_site_label_2
_geom_bond_distance
_geom_bond_site_symmetry_2
_geom_bond_publ_flag
Cu1A O1A 1.930(9) . ?
Cu1A N2A 1.972(9) . ?
Cu1A N1A 2.003(11) . ?
Cu1A Cl1A 2.291(3) . ?
Cu1A Cl1C 2.679(3) . ?
Cu1B O1B 1.935(10) . ?
Cu1B N2B 1.961(9) . ?
Cu1B N1B 1.990(12) . ?
Cu1B Cl1B 2.290(3) . ?
Cu1B Cl1E 2.700(3) 1_565 ?
Cu1C O1C 1.939(10) . ?
Cu1C N2C 1.966(8) . ?
Cu1C N1C 2.000(11) . ?
Cu1C Cl1C 2.288(3) . ?
Cu1C Cl1F 2.641(3) . ?
Cu1D O1D 1.936(10) . ?
Cu1D N2D 1.976(11) . ?
Cu1D N1D 1.992(12) . ?
Cu1D Cl1D 2.285(3) . ?
Cu1D Cl1B 2.671(3) . ?
Cu1E O1E 1.936(10) . ?
Cu1E N2E 1.970(12) . ?
Cu1E N1E 1.994(11) . ?
Cu1E Cl1E 2.283(3) . ?
Cu1E Cl1H 2.674(3) . ?
Cu1F O1F 1.925(9) . ?
Cu1F N2F 1.981(9) . ?
Cu1F N1F 1.987(11) . ?
Cu1F Cl1F 2.285(3) . ?
Cu1F Cl1G 2.665(3) . ?
Cu1G O1G 1.933(10) . ?
Cu1G N2G 1.964(12) . ?
Cu1G N1G 2.005(12) . ?
Cu1G Cl1G 2.283(3) . ?
Cu1G Cl1D 2.685(3) . ?
Cu1H O1H 1.939(10) . ?
Cu1H N1H 1.992(12) . ?
Cu1H N2H 2.002(11) . ?
Cu1H Cl1H 2.295(3) . ?
Cu1H Cl1A 2.663(3) . ?
O1H C3H 1.302(15) . ?
O1D C3D 1.296(14) . ?
O1A C3A 1.296(13) . ?
N2C C1C 1.260(9) . ?
N2C C8C 1.494(17) . ?
O1G C3G 1.303(15) . ?
O1E C3E 1.294(14) . ?
O1C C3C 1.298(13) . ?
O2C N3C 1.204(16) . ?
O1F C3F 1.288(14) . ?
N1B C9B 1.470(15) . ?
N1B H1B1 0.9100 . ?
N1B H1B2 0.9100 . ?
N2B C1B 1.275(15) . ?
N2B C8B 1.460(16) . ?
O1B C3B 1.296(13) . ?
N2A C1A 1.278(13) . ?
N2A C8A 1.483(16) . ?
N2F C1F 1.277(15) . ?
N2F C8F 1.472(16) . ?
O2F N3F 1.236(17) . ?
O2D N3D 1.20(2) . ?
O2A N3A 1.239(17) . ?
N1C C9C 1.496(15) . ?
N1C H1C1 0.9100 . ?
N1C H1C2 0.9100 . ?
N3C O3C 1.235(19) . ?
N3C C6C 1.448(14) . ?
O2E N3E 1.239(19) . ?
N2G C1G 1.274(18) . ?
N2G C8G 1.473(18) . ?
N1A C9A 1.464(16) . ?
N1A H1A1 0.9100 . ?
N1A H1A2 0.9100 . ?
N2H C1H 1.266(17) . ?
N2H C8H 1.460(17) . ?
O3G N3G 1.228(14) . ?
N1F C9F 1.481(16) . ?
N1F H1F1 0.9100 . ?
N1F H1F2 0.9100 . ?
O3F N3F 1.223(19) . ?
N1G C9G 1.480(19) . ?
N1G H1G1 0.9100 . ?
N1G H1G2 0.9100 . ?
N3G O2G 1.249(15) . ?
N3G C6G 1.446(15) . ?
C1C C2C 1.459(12) . ?
C1C HC1 0.9500 . ?
O3A N3A 1.225(19) . ?
N1H C9H 1.491(18) . ?
N1H H1H1 0.9100 . ?
N1H H1H2 0.9100 . ?
N2E C1E 1.294(16) . ?
N2E C8E 1.475(18) . ?
N3A C6A 1.474(17) . ?
O2B N3B 1.221(18) . ?
O3B N3B 1.21(2) . ?
C6C C7C 1.372(19) . ?
C6C C5C 1.405(17) . ?
O3H N3H 1.24(2) . ?
N3E O3E 1.25(2) . ?
N3E C6E 1.431(17) . ?
N2D C1D 1.272(16) . ?
N2D C8D 1.46(2) . ?
C9H C8H 1.509(17) . ?
C9H H9H1 0.9900 . ?
C9H H9H2 0.9900 . ?
N1D C9D 1.498(18) . ?
N1D H1D1 0.9100 . ?
N1D H1D2 0.9100 . ?
C9C C8C 1.557(16) . ?
C9C H9C1 0.9900 . ?
C9C H9C2 0.9900 . ?
C3D C2D 1.429(17) . ?
C3D C4D 1.429(19) . ?
C2F C7F 1.417(16) . ?
C2F C1F 1.432(17) . ?
C2F C3F 1.438(16) . ?
N3B C6B 1.443(15) . ?
O2H N3H 1.255(19) . ?
C2D C7D 1.388(16) . ?
C2D C1D 1.451(19) . ?
C2A C7A 1.400(16) . ?
C2A C3A 1.428(16) . ?
C2A C1A 1.455(16) . ?
C7F C6F 1.38(2) . ?
C7F H7F 0.9500 . ?
C9B C8B 1.510(16) . ?
C9B H9B1 0.9900 . ?
C9B H9B2 0.9900 . ?
N3F C6F 1.462(16) . ?
C7A C6A 1.36(2) . ?
C7A H7A1 0.9500 . ?
N1E C9E 1.478(18) . ?
N1E H1E1 0.9100 . ?
N1E H1E2 0.9100 . ?
C8A C9A 1.503(16) . ?
C8A H8A1 0.9900 . ?
C8A H8A2 0.9900 . ?
C8C H8C1 0.9900 . ?
C8C H8C2 0.9900 . ?
C1G C2G 1.466(19) . ?
C1G H1G 0.9500 . ?
C3A C4A 1.442(18) . ?
C8E C9E 1.509(19) . ?
C8E H8E1 0.9900 . ?
C8E H8E2 0.9900 . ?
C1H C2H 1.439(18) . ?
C1H H1H 0.9500 . ?
C3C C4C 1.415(18) . ?
C3C C2C 1.455(14) . ?
C7H C2H 1.389(18) . ?
C7H C6H 1.39(2) . ?
C7H H7H 0.9500 . ?
C4C C5C 1.360(16) . ?
C4C H4C 0.9500 . ?
C1B C2B 1.435(18) . ?
C1B H1B 0.9500 . ?
C5G C6G 1.37(2) . ?
C5G C4G 1.369(18) . ?
C5G H5G 0.9500 . ?
C9G C8G 1.522(19) . ?
C9G H9G1 0.9900 . ?
C9G H9G2 0.9900 . ?
C2B C7B 1.405(14) . ?
C2B C3B 1.450(15) . ?
C5C H5C 0.9500 . ?
C8D C9D 1.510(19) . ?
C8D H8D1 0.9900 . ?
C8D H8D2 0.9900 . ?
C2C C7C 1.401(14) . ?
C7D C6D 1.37(2) . ?
C7D H7D 0.9500 . ?
N3H C6H 1.433(19) . ?
C7E C6E 1.38(2) . ?
C7E C2E 1.402(16) . ?
C7E H7E 0.9500 . ?
C3E C2E 1.417(18) . ?
C3E C4E 1.438(18) . ?
C1E C2E 1.459(18) . ?
C1E H1E 0.9500 . ?
C6E C5E 1.395(19) . ?
C3B C4B 1.407(19) . ?
C7B C6B 1.37(2) . ?
C7B H7B 0.9500 . ?
C4H C5H 1.368(19) . ?
C4H C3H 1.429(18) . ?
C4H H4H 0.9500 . ?
C6B C5B 1.394(18) . ?
C3F C4F 1.419(18) . ?
C4A C5A 1.386(16) . ?
C4A H4A 0.9500 . ?
C3H C2H 1.445(18) . ?
C1F H1F 0.9500 . ?
C4D C5D 1.393(16) . ?
C4D H4D 0.9500 . ?
C5H C6H 1.39(2) . ?
C5H H5H 0.9500 . ?
N3D O3D 1.25(2) . ?
N3D C6D 1.449(16) . ?
C6G C7G 1.39(2) . ?
C3G C4G 1.435(18) . ?
C3G C2G 1.443(17) . ?
C1A H1A 0.9500 . ?
C7C H7C 0.9500 . ?
C4F C5F 1.397(16) . ?
C4F H4F 0.9500 . ?
C8F C9F 1.514(17) . ?
C8F H8F1 0.9900 . ?
C8F H8F2 0.9900 . ?
C5B C4B 1.374(17) . ?
C5B H5B 0.9500 . ?
C4G H4G 0.9500 . ?
C4E C5E 1.376(17) . ?
C4E H4E 0.9500 . ?
C1D H1D 0.9500 . ?
C9A H9A1 0.9900 . ?
C9A H9A2 0.9900 . ?
C5F C6F 1.398(17) . ?
C5F H5F 0.9500 . ?
C4B H4B 0.9500 . ?
C9F H9F1 0.9900 . ?
C9F H9F2 0.9900 . ?
C7G C2G 1.378(19) . ?
C7G H7G 0.9500 . ?
C8B H8B1 0.9900 . ?
C8B H8B2 0.9900 . ?
C8G H8G1 0.9900 . ?
C8G H8G2 0.9900 . ?
C6A C5A 1.405(18) . ?
C5A H5A 0.9500 . ?
C5D C6D 1.378(19) . ?
C5D H5D 0.9500 . ?
C5E H5E 0.9500 . ?
C9D H9D1 0.9900 . ?
C9D H9D2 0.9900 . ?
C9E H9E1 0.9900 . ?
C9E H9E2 0.9900 . ?
C8H H8H1 0.9900 . ?
C8H H8H2 0.9900 . ?

loop_
_geom_hbond_atom_site_label_D
_geom_hbond_atom_site_label_H
_geom_hbond_atom_site_label_A
_geom_hbond_distance_DH
_geom_hbond_distance_HA
_geom_hbond_distance_DA
_geom_hbond_angle_DHA
_geom_hbond_site_symmetry_A
_geom_hbond_publ_flag
N1B H1B1 O1C 0.91 2.30 3.173(12) 161.5 4_654 yes
N1B H1B2 Cl1C 0.91 2.76 3.270(11) 116.3 4_654 yes
N1C H1C1 O1B 0.91 2.32 3.196(13) 160.4 4_644 yes
N1C H1C2 Cl1B 0.91 2.89 3.330(11) 111.2 4_644 yes
N1C H1C2 O1A 0.91 2.46 3.249(13) 145.6 . yes
N1A H1A1 Cl1D 0.91 2.85 3.314(11) 112.7 4_645 yes
N1A H1A1 O1H 0.91 2.55 3.344(14) 146.1 . yes
N1A H1A2 O1D 0.91 2.31 3.177(13) 158.7 4_645 yes
N1F H1F1 Cl1E 0.91 2.85 3.318(12) 113.2 4_655 yes
N1F H1F1 O1C 0.91 2.56 3.352(14) 146.3 . yes
N1F H1F2 O1E 0.91 2.32 3.184(14) 159.2 4_655 yes
N1G H1G1 O1H 0.91 2.29 3.154(16) 159.4 4_654 yes
N1G H1G2 Cl1H 0.91 2.78 3.275(12) 115.6 4_654 yes
C1C HC1 O2B 0.95 2.34 3.283(9) 171.5 2_664 yes
N1H H1H1 O1G 0.91 2.28 3.150(15) 159.7 4_644 yes
N1H H1H2 Cl1G 0.91 2.83 3.297(13) 113.2 4_644 yes
C9H H9H2 O1A 0.99 2.55 3.454(16) 152.3 . yes
C9H H9H1 Cl1D 0.99 2.92 3.439(14) 113.4 4_644 yes
N1D H1D1 Cl1A 0.91 2.78 3.282(12) 115.9 4_655 yes
N1D H1D2 O1A 0.91 2.30 3.165(13) 159.9 4_655 yes
C9C H9C2 O1F 0.99 2.45 3.320(17) 146.2 . yes
C7F H7F O3D 0.95 2.49 3.356(19) 151.6 2_665 yes
C9B H9B2 O1E 0.99 2.52 3.419(16) 150.2 1_565 yes
C9B H9B1 Cl1F 0.99 2.90 3.449(13) 115.8 4_654 yes
C7A H7A1 O3E 0.95 2.43 3.354(17) 164.9 2_655 yes
N1E H1E1 Cl1F 0.91 2.78 3.286(12) 116.0 4_645 yes
N1E H1E2 O1F 0.91 2.28 3.149(14) 159.4 4_645 yes
C1G H1G O2G 0.95 2.34 3.271(18) 165.3 2_664 yes
C1H H1H O2H 0.95 2.41 3.355(17) 171.0 2_654 yes
C7H H7H O3H 0.95 2.41 3.354(18) 172.8 2_654 yes
C4C H4C Cl1E 0.95 2.91 3.540(12) 125.0 4_655 yes
C1B H1B O2C 0.95 2.42 3.365(13) 171.3 2_664 yes
C9G H9G1 Cl1A 0.99 2.92 3.460(14) 115.4 4_654 yes
C9G H9G2 O1D 0.99 2.45 3.311(16) 145.7 . yes
C7D H7D O3F 0.95 2.53 3.458(19) 164.0 2_665 yes
C7E H7E O3A 0.95 2.42 3.362(17) 173.7 2_655 yes
C1E H1E O2A 0.95 2.44 3.379(16) 170.6 2_655 yes
C7B H7B O3C 0.95 2.48 3.422(15) 170.9 2_664 yes
C4H H4H Cl1D 0.95 2.95 3.605(13) 127.2 4_645 yes
C4A H4A Cl1B 0.95 2.91 3.619(12) 132.2 4_644 yes
C1F H1F O2D 0.95 2.34 3.267(15) 166.6 2_665 yes
C1A H1A O2E 0.95 2.41 3.352(15) 171.6 2_655 yes
C7C H7C O3B 0.95 2.43 3.328(17) 156.7 2_664 yes
C4F H4F Cl1H 0.95 3.01 3.504(14) 114.0 4_654 yes
C4E H4E Cl1G 0.95 2.98 3.551(14) 119.9 4_644 yes
C1D H1D O2F 0.95 2.38 3.311(17) 166.9 2_665 yes
C9A H9A1 O1C 0.99 2.50 3.389(16) 149.3 . yes
C9F H9F1 O1G 0.99 2.43 3.292(15) 145.9 . yes
C9F H9F2 Cl1H 0.99 2.96 3.478(13) 113.5 4_655 yes
C7G H7G O3G 0.95 2.54 3.43(2) 156.8 2_664 yes
C9D H9D1 O1B 0.99 2.54 3.405(19) 146.0 . yes
C9D H9D2 Cl1C 0.99 2.89 3.441(14) 116.0 4_655 yes
C9E H9E1 O1H 0.99 2.56 3.464(17) 152.0 . yes
C9E H9E2 Cl1G 0.99 2.92 3.437(14) 113.8 4_645 yes

loop_
_geom_torsion_atom_site_label_1
_geom_torsion_atom_site_label_2
_geom_torsion_atom_site_label_3
_geom_torsion_atom_site_label_4
_geom_torsion
_geom_torsion_site_symmetry_1
_geom_torsion_site_symmetry_2
_geom_torsion_site_symmetry_3
_geom_torsion_site_symmetry_4
_geom_torsion_publ_flag
C8C N2C C1C C2C 177.2(9) . . . . ?
Cu1C N2C C1C C2C 3.3(12) . . . . ?
O2C N3C C6C C7C -5(2) . . . . ?
O3C N3C C6C C7C 174.7(14) . . . . ?
O2C N3C C6C C5C 175.6(13) . . . . ?
O3C N3C C6C C5C -5(2) . . . . ?
Cu1H N1H C9H C8H -46.8(11) . . . . ?
Cu1C N1C C9C C8C -45.0(11) . . . . ?
Cu1D O1D C3D C2D 3.6(17) . . . . ?
Cu1D O1D C3D C4D -176.6(8) . . . . ?
O1D C3D C2D C7D 177.5(12) . . . . ?
C4D C3D C2D C7D -2.3(18) . . . . ?
O1D C3D C2D C1D -6.5(19) . . . . ?
C4D C3D C2D C1D 173.8(12) . . . . ?
C1F C2F C7F C6F -177.8(12) . . . . ?
C3F C2F C7F C6F 0.3(18) . . . . ?
Cu1B N1B C9B C8B -43.6(11) . . . . ?
C3A C2A C7A C6A -3.0(19) . . . . ?
C1A C2A C7A C6A 179.0(13) . . . . ?
C1A N2A C8A C9A -165.8(10) . . . . ?
Cu1A N2A C8A C9A 23.1(12) . . . . ?
C1C N2C C8C C9C 162.0(8) . . . . ?
Cu1C N2C C8C C9C -23.1(11) . . . . ?
N1C C9C C8C N2C 44.0(13) . . . . ?
C8G N2G C1G C2G 176.6(12) . . . . ?
Cu1G N2G C1G C2G -5.0(19) . . . . ?
Cu1A O1A C3A C2A 14.4(16) . . . . ?
Cu1A O1A C3A C4A -169.7(9) . . . . ?
C7A C2A C3A O1A 178.2(11) . . . . ?
C1A C2A C3A O1A -3.8(18) . . . . ?
C7A C2A C3A C4A 2.3(17) . . . . ?
C1A C2A C3A C4A -179.8(11) . . . . ?
C1E N2E C8E C9E -159.2(11) . . . . ?
Cu1E N2E C8E C9E 26.3(13) . . . . ?
C8H N2H C1H C2H 178.8(12) . . . . ?
Cu1H N2H C1H C2H 6.1(19) . . . . ?
Cu1C O1C C3C C4C 170.7(9) . . . . ?
Cu1C O1C C3C C2C -8.6(18) . . . . ?
O1C C3C C4C C5C 179.1(12) . . . . ?
C2C C3C C4C C5C -1(2) . . . . ?
C8B N2B C1B C2B 176.0(12) . . . . ?
Cu1B N2B C1B C2B -5.0(18) . . . . ?
Cu1G N1G C9G C8G -42.2(12) . . . . ?
N2B C1B C2B C7B -177.1(12) . . . . ?
N2B C1B C2B C3B 3(2) . . . . ?
C3C C4C C5C C6C -1(2) . . . . ?
C7C C6C C5C C4C 3(2) . . . . ?
N3C C6C C5C C4C -178.0(13) . . . . ?
C1D N2D C8D C9D -150.7(12) . . . . ?
Cu1D N2D C8D C9D 26.7(15) . . . . ?
O1C C3C C2C C7C -178.5(12) . . . . ?
C4C C3C C2C C7C 2.2(18) . . . . ?
O1C C3C C2C C1C 0.3(19) . . . . ?
C4C C3C C2C C1C -179.0(10) . . . . ?
N2C C1C C2C C7C -178.8(9) . . . . ?
N2C C1C C2C C3C 2.4(15) . . . . ?
C3D C2D C7D C6D 1(2) . . . . ?
C1D C2D C7D C6D -175.5(12) . . . . ?
Cu1E O1E C3E C2E 8.2(19) . . . . ?
Cu1E O1E C3E C4E -171.9(9) . . . . ?
C8E N2E C1E C2E -177.0(11) . . . . ?
Cu1E N2E C1E C2E -3.5(18) . . . . ?
C2E C7E C6E C5E 2(2) . . . . ?
C2E C7E C6E N3E 179.5(13) . . . . ?
O2E N3E C6E C7E 1(3) . . . . ?
O3E N3E C6E C7E 177.3(17) . . . . ?
O2E N3E C6E C5E 178.6(16) . . . . ?
O3E N3E C6E C5E -5(3) . . . . ?
Cu1B O1B C3B C4B 174.1(10) . . . . ?
Cu1B O1B C3B C2B -2.9(18) . . . . ?
C7B C2B C3B O1B -178.7(12) . . . . ?
C1B C2B C3B O1B 1(2) . . . . ?
C7B C2B C3B C4B 4.2(18) . . . . ?
C1B C2B C3B C4B -175.7(13) . . . . ?
C1B C2B C7B C6B 177.9(12) . . . . ?
C3B C2B C7B C6B -2.0(19) . . . . ?
C2B C7B C6B C5B -2(2) . . . . ?
C2B C7B C6B N3B -179.4(13) . . . . ?
O3B N3B C6B C7B 177.3(18) . . . . ?
O2B N3B C6B C7B -1(2) . . . . ?
O3B N3B C6B C5B 0(3) . . . . ?
O2B N3B C6B C5B -179.0(14) . . . . ?
Cu1F O1F C3F C4F -172.3(9) . . . . ?
Cu1F O1F C3F C2F 8.5(17) . . . . ?
C7F C2F C3F O1F 176.9(11) . . . . ?
C1F C2F C3F O1F -5.2(18) . . . . ?
C7F C2F C3F C4F -2.4(17) . . . . ?
C1F C2F C3F C4F 175.6(11) . . . . ?
O1A C3A C4A C5A -178.0(12) . . . . ?
C2A C3A C4A C5A -1.7(18) . . . . ?
Cu1H O1H C3H C4H 169.5(9) . . . . ?
Cu1H O1H C3H C2H -8.7(17) . . . . ?
C5H C4H C3H O1H 179.0(12) . . . . ?
C5H C4H C3H C2H -2.6(19) . . . . ?
C8F N2F C1F C2F -176.8(11) . . . . ?
Cu1F N2F C1F C2F 1.5(16) . . . . ?
C7F C2F C1F N2F 178.0(11) . . . . ?
C3F C2F C1F N2F -0.1(18) . . . . ?
O1D C3D C4D C5D -179.2(11) . . . . ?
C2D C3D C4D C5D 0.5(18) . . . . ?
C3H C4H C5H C6H 2(2) . . . . ?
C4G C5G C6G C7G 3(2) . . . . ?
C4G C5G C6G N3G -176.3(11) . . . . ?
O3G N3G C6G C5G -10.8(17) . . . . ?
O2G N3G C6G C5G 173.0(12) . . . . ?
O3G N3G C6G C7G 169.5(12) . . . . ?
O2G N3G C6G C7G -6.7(17) . . . . ?
Cu1G O1G C3G C4G 174.8(9) . . . . ?
Cu1G O1G C3G C2G -4.5(17) . . . . ?
C8A N2A C1A C2A -177.7(11) . . . . ?
Cu1A N2A C1A C2A -7.8(17) . . . . ?
C7A C2A C1A N2A 178.5(11) . . . . ?
C3A C2A C1A N2A 0.5(19) . . . . ?
C5C C6C C7C C2C -2(2) . . . . ?
N3C C6C C7C C2C 178.8(12) . . . . ?
C3C C2C C7C C6C -0.5(19) . . . . ?
C1C C2C C7C C6C -179.4(11) . . . . ?
O1F C3F C4F C5F -176.3(12) . . . . ?
C2F C3F C4F C5F 2.9(19) . . . . ?
C1F N2F C8F C9F -157.1(10) . . . . ?
Cu1F N2F C8F C9F 24.4(12) . . . . ?
C6H C7H C2H C1H 179.1(13) . . . . ?
C6H C7H C2H C3H 0(2) . . . . ?
N2H C1H C2H C7H -178.7(13) . . . . ?
N2H C1H C2H C3H 1(2) . . . . ?
O1H C3H C2H C7H 179.9(12) . . . . ?
C4H C3H C2H C7H 1.7(18) . . . . ?
O1H C3H C2H C1H 1(2) . . . . ?
C4H C3H C2H C1H -177.6(12) . . . . ?
C4H C5H C6H C7H -1(2) . . . . ?
C4H C5H C6H N3H 179.6(14) . . . . ?
C2H C7H C6H C5H 0(2) . . . . ?
C2H C7H C6H N3H 179.5(14) . . . . ?
O3H N3H C6H C5H 1(2) . . . . ?
O2H N3H C6H C5H -177.5(15) . . . . ?
O3H N3H C6H C7H -178.5(16) . . . . ?
O2H N3H C6H C7H 3(2) . . . . ?
C6E C7E C2E C3E -1.2(19) . . . . ?
C6E C7E C2E C1E -179.2(12) . . . . ?
O1E C3E C2E C7E 178.9(12) . . . . ?
C4E C3E C2E C7E -0.9(19) . . . . ?
O1E C3E C2E C1E -3(2) . . . . ?
C4E C3E C2E C1E 176.9(12) . . . . ?
N2E C1E C2E C7E 178.7(11) . . . . ?
N2E C1E C2E C3E 0.8(19) . . . . ?
C7B C6B C5B C4B 3(2) . . . . ?
N3B C6B C5B C4B -179.0(14) . . . . ?
C6G C5G C4G C3G 0(2) . . . . ?
O1G C3G C4G C5G 177.0(12) . . . . ?
C2G C3G C4G C5G -3.7(18) . . . . ?
O1E C3E C4E C5E -177.8(13) . . . . ?
C2E C3E C4E C5E 2(2) . . . . ?
C8D N2D C1D C2D -176.4(12) . . . . ?
Cu1D N2D C1D C2D 6.5(19) . . . . ?
C7D C2D C1D N2D 177.2(12) . . . . ?
C3D C2D C1D N2D 1(2) . . . . ?
Cu1A N1A C9A C8A 44.9(11) . . . . ?
N2A C8A C9A N1A -44.3(13) . . . . ?
C3F C4F C5F C6F -1.4(19) . . . . ?
C6B C5B C4B C3B -1(2) . . . . ?
O1B C3B C4B C5B -179.9(13) . . . . ?
C2B C3B C4B C5B -3(2) . . . . ?
Cu1F N1F C9F C8F 43.1(11) . . . . ?
N2F C8F C9F N1F -43.7(13) . . . . ?
C5G C6G C7G C2G -2(2) . . . . ?
N3G C6G C7G C2G 177.4(11) . . . . ?
C2F C7F C6F C5F 1(2) . . . . ?
C2F C7F C6F N3F -177.3(11) . . . . ?
C4F C5F C6F C7F -0.8(19) . . . . ?
C4F C5F C6F N3F 177.8(11) . . . . ?
O3F N3F C6F C7F -171.2(13) . . . . ?
O2F N3F C6F C7F 9.5(18) . . . . ?
O3F N3F C6F C5F 10.1(19) . . . . ?
O2F N3F C6F C5F -169.2(12) . . . . ?
C1B N2B C8B C9B 153.0(11) . . . . ?
Cu1B N2B C8B C9B -26.1(13) . . . . ?
N1B C9B C8B N2B 44.9(14) . . . . ?
C1G N2G C8G C9G 152.6(12) . . . . ?
Cu1G N2G C8G C9G -26.0(13) . . . . ?
N1G C9G C8G N2G 44.3(14) . . . . ?
C2A C7A C6A C5A 3(2) . . . . ?
C2A C7A C6A N3A -178.2(13) . . . . ?
O3A N3A C6A C7A -179.5(16) . . . . ?
O2A N3A C6A C7A 2(2) . . . . ?
O3A N3A C6A C5A -1(2) . . . . ?
O2A N3A C6A C5A -179.7(15) . . . . ?
C3A C4A C5A C6A 2(2) . . . . ?
C7A C6A C5A C4A -3(2) . . . . ?
N3A C6A C5A C4A 178.7(13) . . . . ?
C3D C4D C5D C6D 2.6(19) . . . . ?
C2D C7D C6D C5D 3(2) . . . . ?
C2D C7D C6D N3D -179.5(12) . . . . ?
C4D C5D C6D C7D -4(2) . . . . ?
C4D C5D C6D N3D 177.9(12) . . . . ?
O2D N3D C6D C7D 7(2) . . . . ?
O3D N3D C6D C7D -173.1(14) . . . . ?
O2D N3D C6D C5D -175.3(15) . . . . ?
O3D N3D C6D C5D 5(2) . . . . ?
C3E C4E C5E C6E -1(2) . . . . ?
C7E C6E C5E C4E -1(2) . . . . ?
N3E C6E C5E C4E -178.4(14) . . . . ?
Cu1D N1D C9D C8D 41.8(13) . . . . ?
N2D C8D C9D N1D -44.4(16) . . . . ?
Cu1E N1E C9E C8E 44.3(12) . . . . ?
N2E C8E C9E N1E -45.7(14) . . . . ?
C6G C7G C2G C3G -2(2) . . . . ?
C6G C7G C2G C1G 176.5(13) . . . . ?
O1G C3G C2G C7G -176.0(12) . . . . ?
C4G C3G C2G C7G 4.7(18) . . . . ?
O1G C3G C2G C1G 5.7(19) . . . . ?
C4G C3G C2G C1G -173.6(11) . . . . ?
N2G C1G C2G C7G -179.0(13) . . . . ?
N2G C1G C2G C3G -1(2) . . . . ?
C1H N2H C8H C9H 162.1(12) . . . . ?
Cu1H N2H C8H C9H -24.3(13) . . . . ?
N1H C9H C8H N2H 46.5(14) . . . . ?
